data_7017067
loop_
_publ_author_name
'Zhong, Yihan'
'Si, Liping'
'He, Hongshan'
'Sykes, Andrew G.'

_publ_section_title
;
 BODIPY chromophores as efficient green light sensitizers for
 lanthanide-induced near-infrared emission.
;
_journal_issue 43
_journal_name_full 'Dalton transactions (Cambridge, England : 2003)'
_journal_page_first 11389
_journal_page_last 11395
_journal_paper_doi 10.1039/c1dt11137j
_journal_volume 40
_journal_year 2011
_chemical_formula_moiety 'C15 H15 B F2'
_chemical_formula_sum 'C15 H15 B F2'
_chemical_formula_weight 244.08
_chemical_name_common BODIPY
_chemical_name_systematic
;
?
;
_space_group_IT_number 14
_symmetry_cell_setting monoclinic
_symmetry_space_group_name_Hall '-P 2yn'
_symmetry_space_group_name_H-M 'P 1 21/n 1'
_atom_sites_solution_hydrogens geom
_atom_sites_solution_primary direct
_atom_sites_solution_secondary difmap
_audit_creation_method SHELXL-97
_cell_angle_alpha 90.00
_cell_angle_beta 107.0770(10)
_cell_angle_gamma 90.00
_cell_formula_units_Z 4
_cell_length_a 7.6854(7)
_cell_length_b 14.2972(14)
_cell_length_c 11.4501(11)
_cell_measurement_reflns_used 5889
_cell_measurement_temperature 100(2)
_cell_measurement_theta_max 25.45
_cell_measurement_theta_min 2.34
_cell_volume 1202.7(2)
_computing_cell_refinement 'Bruker SAINT (Bruker, 2006)'
_computing_data_collection 'Bruker APEXII (Bruker, 2006)'
_computing_data_reduction 'Bruker SAINT (Bruker, 2006)'
_computing_molecular_graphics 'Ortep-3(Farrugia, 1997)'
_computing_publication_material 'WinGX(Farrugia, 1999)'
_computing_structure_refinement 'SHELXL-97 (Sheldrick, 1997a)'
_computing_structure_solution SIR92
_diffrn_ambient_temperature 100(2)
_diffrn_measured_fraction_theta_full 0.999
_diffrn_measured_fraction_theta_max 0.999
_diffrn_measurement_device_type 'CCD area detector'
_diffrn_measurement_method 'phi and omega scans'
_diffrn_radiation_monochromator graphite
_diffrn_radiation_source 'fine-focus sealed tube'
_diffrn_radiation_type MoK\a
_diffrn_radiation_wavelength 0.71073
_diffrn_reflns_av_R_equivalents 0.0308
_diffrn_reflns_av_sigmaI/netI 0.0218
_diffrn_reflns_limit_h_max 9
_diffrn_reflns_limit_h_min -9
_diffrn_reflns_limit_k_max 17
_diffrn_reflns_limit_k_min -17
_diffrn_reflns_limit_l_max 13
_diffrn_reflns_limit_l_min -13
_diffrn_reflns_number 11441
_diffrn_reflns_theta_full 25.00
_diffrn_reflns_theta_max 25.00
_diffrn_reflns_theta_min 2.34
_diffrn_standards_decay_% 0
_diffrn_standards_interval_count 0
_diffrn_standards_interval_time 0
_diffrn_standards_number 0
_exptl_absorpt_coefficient_mu 0.097
_exptl_absorpt_correction_T_max 0.9923
_exptl_absorpt_correction_T_min 0.9441
_exptl_absorpt_correction_type multi-scan
_exptl_absorpt_process_details SADABS
_exptl_crystal_colour Red
_exptl_crystal_density_diffrn 1.348
_exptl_crystal_density_method 'not measured'
_exptl_crystal_description Plate
_exptl_crystal_F_000 512
_exptl_crystal_size_max 0.60
_exptl_crystal_size_mid 0.12
_exptl_crystal_size_min 0.08
_refine_diff_density_max 0.743
_refine_diff_density_min -0.484
_refine_diff_density_rms 0.089
_refine_ls_extinction_method none
_refine_ls_goodness_of_fit_ref 1.053
_refine_ls_hydrogen_treatment constr
_refine_ls_matrix_type full
_refine_ls_number_parameters 163
_refine_ls_number_reflns 2104
_refine_ls_number_restraints 0
_refine_ls_restrained_S_all 1.053
_refine_ls_R_factor_all 0.0821
_refine_ls_R_factor_gt 0.0706
_refine_ls_shift/su_max 0.000
_refine_ls_shift/su_mean 0.000
_refine_ls_structure_factor_coef Fsqd
_refine_ls_weighting_details 'calc w=1/[\s^2^(Fo^2^)+(0.1224P)^2^+2.4202P] where P=(Fo^2^+2Fc^2^)/3'
_refine_ls_weighting_scheme calc
_refine_ls_wR_factor_gt 0.2039
_refine_ls_wR_factor_ref 0.2173
_reflns_number_gt 1759
_reflns_number_total 2104
_reflns_threshold_expression >2sigma(I)
_cod_data_source_file c1dt11137j.txt
_cod_data_source_block 09053
_cod_depositor_comments
;
The following automatic conversions were performed:

'_symmetry_cell_setting' value 'Monoclinic' changed to 'monoclinic'
according to /home/saulius/struct/CIF-dictionaries/cif_core.dic
dictionary named 'cif_core.dic' version 2.4.1 from 2010-06-29.

Automatic conversion script
Id: cif_fix_values 1715 2011-07-08 13:25:40Z adriana 
;
_cod_original_sg_symbol_H-M 'P 21/n'
_cod_database_code 7017067

loop_
_symmetry_equiv_pos_as_xyz
'x, y, z'
'-x+1/2, y+1/2, -z+1/2'
'-x, -y, -z'
'x-1/2, -y-1/2, z-1/2'

loop_
_atom_site_label
_atom_site_type_symbol
_atom_site_fract_x
_atom_site_fract_y
_atom_site_fract_z
_atom_site_U_iso_or_equiv
_atom_site_adp_type
_atom_site_occupancy
_atom_site_symmetry_multiplicity
_atom_site_calc_flag
_atom_site_refinement_flags
C1 C 0.7157(5) 0.2270(2) 0.8827(3) 0.0282(8) Uani 1 1 d .
H1A H 0.7413 0.2312 0.8040 0.042 Uiso 1 1 calc R
H1B H 0.5867 0.2123 0.8690 0.042 Uiso 1 1 calc R
H1C H 0.7906 0.1776 0.9322 0.042 Uiso 1 1 calc R
C2 C 0.7589(4) 0.3183(2) 0.9482(3) 0.0242(7) Uani 1 1 d .
C3 C 0.8838(4) 0.3351(2) 1.0633(3) 0.0254(7) Uani 1 1 d .
H3 H 0.9597 0.2898 1.1145 0.030 Uiso 1 1 calc R
C4 C 0.8767(4) 0.4305(2) 1.0890(3) 0.0229(7) Uani 1 1 d .
C5 C 0.9836(4) 0.4817(2) 1.2006(3) 0.0276(8) Uani 1 1 d .
H5A H 0.9498 0.5480 1.1930 0.041 Uiso 1 1 calc R
H5B H 1.1138 0.4754 1.2096 0.041 Uiso 1 1 calc R
H5C H 0.9573 0.4552 1.2726 0.041 Uiso 1 1 calc R
C6 C 0.7454(4) 0.4696(2) 0.9869(3) 0.0216(7) Uani 1 1 d .
C7 C 0.6763(4) 0.39939(18) 0.9017(2) 0.0099(6) Uani 1 1 d .
C8 C 0.6873(4) 0.5614(2) 0.9625(3) 0.0210(7) Uani 1 1 d .
H8 H 0.7349 0.6080 1.0225 0.025 Uiso 1 1 calc R
C9 C 0.5307(5) 0.7659(2) 0.8777(3) 0.0273(8) Uani 1 1 d .
H9A H 0.6186 0.7550 0.9580 0.041 Uiso 1 1 calc R
H9B H 0.4190 0.7927 0.8883 0.041 Uiso 1 1 calc R
H9C H 0.5828 0.8093 0.8309 0.041 Uiso 1 1 calc R
C10 C 0.4876(4) 0.6755(2) 0.8107(3) 0.0227(7) Uani 1 1 d .
C11 C 0.3705(4) 0.6605(2) 0.6946(3) 0.0246(7) Uani 1 1 d .
H11 H 0.2999 0.7071 0.6426 0.030 Uiso 1 1 calc R
C12 C 0.3733(4) 0.5651(2) 0.6666(3) 0.0235(7) Uani 1 1 d .
C13 C 0.2697(5) 0.5160(2) 0.5527(3) 0.0272(8) Uani 1 1 d .
H13A H 0.1947 0.5613 0.4954 0.041 Uiso 1 1 calc R
H13B H 0.1911 0.4683 0.5725 0.041 Uiso 1 1 calc R
H13C H 0.3550 0.4860 0.5154 0.041 Uiso 1 1 calc R
C14 C 0.4891(3) 0.52006(19) 0.7630(2) 0.0105(6) Uani 1 1 d .
C15 C 0.5624(4) 0.5868(2) 0.8538(3) 0.0212(7) Uani 1 1 d .
F1 F 0.3708(2) 0.36448(13) 0.77591(17) 0.0276(5) Uani 1 1 d .
F2 F 0.5909(3) 0.38100(13) 0.68195(16) 0.0285(5) Uani 1 1 d .
B1 B 0.5292(5) 0.4134(3) 0.7767(3) 0.0209(8) Uani 1 1 d .

loop_
_atom_site_aniso_label
_atom_site_aniso_U_11
_atom_site_aniso_U_22
_atom_site_aniso_U_33
_atom_site_aniso_U_23
_atom_site_aniso_U_13
_atom_site_aniso_U_12
C1 0.0349(19) 0.0221(17) 0.0277(17) 0.0005(13) 0.0093(14) 0.0010(14)
C2 0.0256(17) 0.0253(17) 0.0245(16) 0.0014(13) 0.0117(13) -0.0022(13)
C3 0.0256(17) 0.0244(17) 0.0253(17) 0.0042(13) 0.0062(13) 0.0022(13)
C4 0.0216(16) 0.0265(17) 0.0217(16) 0.0029(13) 0.0080(13) -0.0022(13)
C5 0.0245(17) 0.0310(18) 0.0249(17) 0.0005(14) 0.0034(14) -0.0017(14)
C6 0.0207(16) 0.0237(16) 0.0219(16) -0.0012(12) 0.0085(13) -0.0048(12)
C7 0.0109(13) 0.0087(13) 0.0108(13) 0.0008(10) 0.0042(10) -0.0015(10)
C8 0.0210(16) 0.0227(16) 0.0212(16) -0.0016(13) 0.0088(13) -0.0043(12)
C9 0.0264(17) 0.0233(17) 0.0310(18) -0.0007(14) 0.0064(14) -0.0003(13)
C10 0.0200(16) 0.0242(17) 0.0248(16) 0.0015(13) 0.0080(13) -0.0017(12)
C11 0.0222(16) 0.0241(17) 0.0261(17) 0.0049(14) 0.0046(13) 0.0006(13)
C12 0.0188(15) 0.0270(17) 0.0248(17) 0.0024(13) 0.0067(13) -0.0028(12)
C13 0.0271(17) 0.0289(18) 0.0234(17) 0.0001(14) 0.0040(14) -0.0024(14)
C14 0.0087(12) 0.0122(14) 0.0103(13) -0.0002(10) 0.0023(10) -0.0018(10)
C15 0.0197(15) 0.0225(16) 0.0230(16) -0.0021(13) 0.0090(13) -0.0029(12)
F1 0.0251(10) 0.0245(10) 0.0309(11) -0.0009(8) 0.0047(8) -0.0074(8)
F2 0.0357(12) 0.0275(10) 0.0231(10) -0.0011(8) 0.0097(8) 0.0057(8)
B1 0.0216(18) 0.0218(18) 0.0190(18) 0.0001(14) 0.0053(14) -0.0013(14)

loop_
_atom_type_symbol
_atom_type_description
_atom_type_scat_dispersion_real
_atom_type_scat_dispersion_imag
_atom_type_scat_source
C C 0.0033 0.0016 'International Tables Vol C Tables 4.2.6.8 and 6.1.1.4'
H H 0.0000 0.0000 'International Tables Vol C Tables 4.2.6.8 and 6.1.1.4'
F F 0.0171 0.0103 'International Tables Vol C Tables 4.2.6.8 and 6.1.1.4'
B B 0.0013 0.0007 'International Tables Vol C Tables 4.2.6.8 and 6.1.1.4'

loop_
_geom_angle_atom_site_label_1
_geom_angle_atom_site_label_2
_geom_angle_atom_site_label_3
_geom_angle
C2 C1 H1A 109.5
C2 C1 H1B 109.5
H1A C1 H1B 109.5
C2 C1 H1C 109.5
H1A C1 H1C 109.5
H1B C1 H1C 109.5
C7 C2 C3 109.6(3)
C7 C2 C1 122.8(3)
C3 C2 C1 127.7(3)
C4 C3 C2 107.8(3)
C4 C3 H3 126.1
C2 C3 H3 126.1
C3 C4 C6 105.9(3)
C3 C4 C5 127.8(3)
C6 C4 C5 126.4(3)
C4 C5 H5A 109.5
C4 C5 H5B 109.5
H5A C5 H5B 109.5
C4 C5 H5C 109.5
H5A C5 H5C 109.5
H5B C5 H5C 109.5
C8 C6 C7 120.5(3)
C8 C6 C4 130.4(3)
C7 C6 C4 109.0(3)
C2 C7 C6 107.7(3)
C2 C7 B1 127.1(3)
C6 C7 B1 125.2(3)
C15 C8 C6 121.9(3)
C15 C8 H8 119.1
C6 C8 H8 119.1
C10 C9 H9A 109.5
C10 C9 H9B 109.5
H9A C9 H9B 109.5
C10 C9 H9C 109.5
H9A C9 H9C 109.5
H9B C9 H9C 109.5
C11 C10 C15 106.2(3)
C11 C10 C9 127.7(3)
C15 C10 C9 126.1(3)
C10 C11 C12 108.7(3)
C10 C11 H11 125.7
C12 C11 H11 125.7
C14 C12 C11 109.0(3)
C14 C12 C13 122.8(3)
C11 C12 C13 128.2(3)
C12 C13 H13A 109.5
C12 C13 H13B 109.5
H13A C13 H13B 109.5
C12 C13 H13C 109.5
H13A C13 H13C 109.5
H13B C13 H13C 109.5
C12 C14 C15 107.7(3)
C12 C14 B1 127.6(3)
C15 C14 B1 124.6(3)
C8 C15 C14 120.8(3)
C8 C15 C10 130.7(3)
C14 C15 C10 108.4(3)
F2 B1 F1 109.0(3)
F2 B1 C7 110.7(3)
F1 B1 C7 109.7(3)
F2 B1 C14 110.6(3)
F1 B1 C14 110.0(3)
C7 B1 C14 106.7(2)

loop_
_geom_bond_atom_site_label_1
_geom_bond_atom_site_label_2
_geom_bond_distance
C1 C2 1.494(4)
C1 H1A 0.9800
C1 H1B 0.9800
C1 H1C 0.9800
C2 C7 1.354(4)
C2 C3 1.404(5)
C3 C4 1.399(5)
C3 H3 0.9500
C4 C6 1.416(4)
C4 C5 1.492(4)
C5 H5A 0.9800
C5 H5B 0.9800
C5 H5C 0.9800
C6 C8 1.387(5)
C6 C7 1.392(4)
C7 B1 1.555(4)
C8 C15 1.379(5)
C8 H8 0.9500
C9 C10 1.490(5)
C9 H9A 0.9800
C9 H9B 0.9800
C9 H9C 0.9800
C10 C11 1.386(5)
C10 C15 1.420(4)
C11 C12 1.402(5)
C11 H11 0.9500
C12 C14 1.360(4)
C12 C13 1.489(4)
C13 H13A 0.9800
C13 H13B 0.9800
C13 H13C 0.9800
C14 C15 1.401(4)
C14 B1 1.555(4)
F1 B1 1.401(4)
F2 B1 1.385(4)
